data_1505433
loop_
_publ_author_name
'Takikawa, Hiroshi'
'Suzuki, Keisuke'

_publ_section_title
;
 Modified chiral triazolium salts for enantioselective benzoin cyclization
 of enolizable keto-aldehydes: synthesis of (+)-sappanone B.
;
_journal_issue 14
_journal_name_full 'Organic letters'
_journal_page_first 2713
_journal_page_last 2716
_journal_paper_doi 10.1021/ol070929p
_journal_volume 9
_journal_year 2007
_chemical_absolute_configuration rm
_chemical_formula_moiety 'C25 H24 O6'
_chemical_formula_sum 'C25 H24 O6'
_chemical_formula_weight 420.44
_space_group_IT_number 19
_symmetry_cell_setting orthorhombic
_symmetry_Int_Tables_number 19
_symmetry_space_group_name_Hall 'P 2ac 2ab'
_symmetry_space_group_name_H-M 'P 21 21 21'
_atom_sites_solution_hydrogens geom
_atom_sites_solution_primary direct
_atom_sites_solution_secondary difmap
_audit_creation_method SHELXL-97
_cell_angle_alpha 90.00
_cell_angle_beta 90.00
_cell_angle_gamma 90.00
_cell_formula_units_Z 4
_cell_length_a 6.1950(11)
_cell_length_b 17.387(3)
_cell_length_c 19.004(3)
_cell_measurement_reflns_used 2513
_cell_measurement_temperature 173(2)
_cell_volume 2047.0(6)
_computing_cell_refinement 'Bruker SAINT'
_computing_data_collection 'Bruker SMART'
_computing_data_reduction 'Bruker SAINT'
_computing_molecular_graphics 'ORTEP-3 for Windows (Farrugia, 1998)'
_computing_publication_material SHELXL-97
_computing_structure_refinement 'SHELXL-97 (Sheldrick, 1997)'
_computing_structure_solution 'SHELXS-97 (Sheldrick, 1990)'
_diffrn_ambient_temperature 173(2)
_diffrn_measured_fraction_theta_full 1.000
_diffrn_measured_fraction_theta_max 0.951
_diffrn_measurement_device_type 'Bruker SMART CCD area detector system'
_diffrn_measurement_method '\w scans'
_diffrn_radiation_monochromator graphite
_diffrn_radiation_probe x-ray
_diffrn_radiation_type MoK\a
_diffrn_radiation_wavelength 0.71073
_diffrn_reflns_av_R_equivalents 0.1328
_diffrn_reflns_av_sigmaI/netI 0.1385
_diffrn_reflns_limit_h_max 8
_diffrn_reflns_limit_h_min -9
_diffrn_reflns_limit_k_max 18
_diffrn_reflns_limit_k_min -26
_diffrn_reflns_limit_l_max 25
_diffrn_reflns_limit_l_min -28
_diffrn_reflns_number 19623
_diffrn_reflns_theta_full 27.50
_diffrn_reflns_theta_max 32.99
_diffrn_reflns_theta_min 1.59
_diffrn_source 'rotating-anode X-ray tube'
_diffrn_source_type 'Rigaku Ultrax18'
_exptl_absorpt_coefficient_mu 0.097
_exptl_absorpt_correction_T_max 0.9961
_exptl_absorpt_correction_T_min 0.9603
_exptl_absorpt_correction_type empirical
_exptl_absorpt_process_details 'absorption was corrected by SADABS'
_exptl_crystal_colour colorless
_exptl_crystal_density_diffrn 1.364
_exptl_crystal_density_method 'not measured'
_exptl_crystal_description needle
_exptl_crystal_F_000 888
_exptl_crystal_size_max 0.42
_exptl_crystal_size_mid 0.10
_exptl_crystal_size_min 0.04
_refine_diff_density_max 0.224
_refine_diff_density_min -0.263
_refine_diff_density_rms 0.060
_refine_ls_extinction_method none
_refine_ls_goodness_of_fit_ref 0.841
_refine_ls_hydrogen_treatment constr
_refine_ls_matrix_type full
_refine_ls_number_parameters 283
_refine_ls_number_reflns 4149
_refine_ls_number_restraints 0
_refine_ls_restrained_S_all 0.841
_refine_ls_R_factor_all 0.1234
_refine_ls_R_factor_gt 0.0508
_refine_ls_shift/su_max 0.000
_refine_ls_shift/su_mean 0.000
_refine_ls_structure_factor_coef Fsqd
_refine_ls_weighting_details 'calc w=1/[\s^2^(Fo^2^)+(0.0385P)^2^+0.0000P] where P=(Fo^2^+2Fc^2^)/3'
_refine_ls_weighting_scheme calc
_refine_ls_wR_factor_gt 0.0842
_refine_ls_wR_factor_ref 0.0986
_reflns_number_gt 2148
_reflns_number_total 4149
_reflns_threshold_expression >2sigma(I)
_cod_data_source_file ol070929psi20070420_023836.cif
_cod_data_source_block irai06
_cod_database_code 1505433

loop_
_symmetry_equiv_pos_as_xyz
'x, y, z'
'-x+1/2, -y, z+1/2'
'-x, y+1/2, -z+1/2'
'x+1/2, -y+1/2, -z'

loop_
_atom_site_label
_atom_site_type_symbol
_atom_site_fract_x
_atom_site_fract_y
_atom_site_fract_z
_atom_site_U_iso_or_equiv
_atom_site_adp_type
_atom_site_occupancy
_atom_site_symmetry_multiplicity
_atom_site_calc_flag
_atom_site_refinement_flags
C1 C 0.0218(4) 0.90329(13) 0.97759(11) 0.0210(5) Uani 1 1 d .
C2 C 0.1596(4) 0.85865(13) 0.92656(11) 0.0199(5) Uani 1 1 d .
C3 C 0.3406(4) 0.80984(13) 0.95910(12) 0.0243(5) Uani 1 1 d .
H3A H 0.2820 0.7659 0.9861 0.029 Uiso 1 1 calc R
H3B H 0.4351 0.8410 0.9899 0.029 Uiso 1 1 calc R
C4 C 0.4616(4) 0.78258(15) 0.89185(12) 0.0281(6) Uani 1 1 d .
H4A H 0.4563 0.7259 0.8874 0.034 Uiso 1 1 calc R
H4B H 0.6144 0.7993 0.8927 0.034 Uiso 1 1 calc R
C5 C 0.3367(4) 0.82201(13) 0.83062(12) 0.0238(5) Uani 1 1 d .
C6 C 0.1216(4) 0.78232(15) 0.83085(13) 0.0279(6) Uani 1 1 d .
C7 C 0.2684(4) 0.90024(13) 0.86380(12) 0.0222(5) Uani 1 1 d .
C8 C 0.4599(4) 0.95195(14) 0.88187(13) 0.0284(6) Uani 1 1 d .
H8A H 0.5409 0.9637 0.8389 0.043 Uiso 1 1 calc R
H8B H 0.5544 0.9255 0.9154 0.043 Uiso 1 1 calc R
H8C H 0.4072 0.9999 0.9029 0.043 Uiso 1 1 calc R
C9 C 0.1060(5) 0.94525(16) 0.81863(13) 0.0326(7) Uani 1 1 d .
H9A H 0.0569 0.9907 0.8445 0.049 Uiso 1 1 calc R
H9B H -0.0180 0.9123 0.8078 0.049 Uiso 1 1 calc R
H9C H 0.1756 0.9614 0.7747 0.049 Uiso 1 1 calc R
C10 C 0.4486(5) 0.82218(16) 0.75976(13) 0.0360(7) Uani 1 1 d .
H10A H 0.4655 0.7692 0.7432 0.054 Uiso 1 1 calc R
H10B H 0.5910 0.8462 0.7644 0.054 Uiso 1 1 calc R
H10C H 0.3617 0.8513 0.7259 0.054 Uiso 1 1 calc R
C11 C 0.0292(4) 1.01896(13) 1.04936(12) 0.0223(5) Uani 1 1 d .
C12 C 0.1988(4) 1.08461(13) 1.04998(13) 0.0239(5) Uani 1 1 d .
C13 C 0.1871(4) 1.13548(13) 0.98760(12) 0.0233(5) Uani 1 1 d .
C14 C 0.3547(4) 1.18743(13) 0.97322(12) 0.0269(6) Uani 1 1 d .
H14 H 0.4713 1.1924 1.0054 0.032 Uiso 1 1 calc R
C15 C 0.3516(5) 1.23138(14) 0.91265(13) 0.0316(6) Uani 1 1 d .
H15 H 0.4670 1.2656 0.9025 0.038 Uiso 1 1 calc R
C16 C 0.1769(5) 1.22495(14) 0.86635(13) 0.0324(6) Uani 1 1 d .
H16 H 0.1741 1.2554 0.8249 0.039 Uiso 1 1 calc R
C17 C 0.0089(5) 1.17525(15) 0.87982(13) 0.0305(6) Uani 1 1 d .
H17 H -0.1091 1.1716 0.8481 0.037 Uiso 1 1 calc R
C18 C 0.0138(4) 1.13043(13) 0.94042(12) 0.0249(6) Uani 1 1 d .
C19 C -0.1808(4) 1.05303(14) 1.02120(12) 0.0271(6) Uani 1 1 d .
H19A H -0.2947 1.0131 1.0220 0.032 Uiso 1 1 calc R
H19B H -0.2274 1.0956 1.0522 0.032 Uiso 1 1 calc R
C20 C 0.0060(4) 0.97852(13) 1.11945(12) 0.0235(5) Uani 1 1 d .
C21 C -0.1824(4) 0.98363(15) 1.15927(13) 0.0299(6) Uani 1 1 d .
H21 H -0.2996 1.0141 1.1431 0.036 Uiso 1 1 calc R
C22 C -0.1989(5) 0.94418(15) 1.22265(13) 0.0338(7) Uani 1 1 d .
H22 H -0.3280 0.9473 1.2495 0.041 Uiso 1 1 calc R
C23 C -0.0282(5) 0.90059(15) 1.24664(14) 0.0321(6) Uani 1 1 d .
H23 H -0.0400 0.8740 1.2901 0.039 Uiso 1 1 calc R
C24 C 0.1590(5) 0.89534(14) 1.20809(13) 0.0318(6) Uani 1 1 d .
H24 H 0.2763 0.8654 1.2250 0.038 Uiso 1 1 calc R
C25 C 0.1762(4) 0.93404(13) 1.14416(12) 0.0271(6) Uani 1 1 d .
H25 H 0.3050 0.9300 1.1173 0.032 Uiso 1 1 calc R
O1 O 0.1293(3) 0.96763(8) 0.99723(8) 0.0228(4) Uani 1 1 d .
O2 O -0.1530(3) 0.88500(9) 0.99868(8) 0.0271(4) Uani 1 1 d .
O3 O 0.0158(3) 0.80364(9) 0.89132(8) 0.0255(4) Uani 1 1 d .
O4 O 0.0409(3) 0.73812(11) 0.78951(10) 0.0407(5) Uani 1 1 d .
O5 O -0.1560(3) 1.08144(9) 0.95045(8) 0.0289(4) Uani 1 1 d .
O6 O 0.3324(3) 1.09126(10) 1.09597(9) 0.0332(4) Uani 1 1 d .

loop_
_atom_site_aniso_label
_atom_site_aniso_U_11
_atom_site_aniso_U_22
_atom_site_aniso_U_33
_atom_site_aniso_U_23
_atom_site_aniso_U_13
_atom_site_aniso_U_12
C1 0.0201(13) 0.0211(12) 0.0218(12) 0.0035(10) -0.0032(11) 0.0032(11)
C2 0.0169(12) 0.0194(11) 0.0236(12) -0.0023(10) -0.0013(10) -0.0024(11)
C3 0.0230(13) 0.0225(12) 0.0273(13) 0.0033(11) -0.0017(11) 0.0020(12)
C4 0.0256(14) 0.0278(14) 0.0309(13) -0.0029(11) 0.0008(12) 0.0048(12)
C5 0.0242(13) 0.0237(12) 0.0235(12) -0.0036(11) 0.0015(11) -0.0005(12)
C6 0.0280(15) 0.0280(14) 0.0275(13) -0.0014(12) -0.0007(12) 0.0025(12)
C7 0.0218(13) 0.0213(12) 0.0235(12) 0.0009(11) 0.0002(10) -0.0009(11)
C8 0.0280(14) 0.0261(13) 0.0310(14) 0.0014(12) 0.0029(12) -0.0078(12)
C9 0.0382(18) 0.0313(14) 0.0284(14) 0.0044(12) -0.0032(12) 0.0038(13)
C10 0.0395(18) 0.0388(16) 0.0297(14) -0.0065(13) 0.0079(13) -0.0006(15)
C11 0.0195(13) 0.0230(12) 0.0246(12) -0.0058(11) 0.0020(11) 0.0007(11)
C12 0.0220(13) 0.0241(13) 0.0256(12) -0.0041(11) 0.0019(11) 0.0011(11)
C13 0.0234(13) 0.0186(11) 0.0279(13) -0.0046(10) 0.0011(11) -0.0010(11)
C14 0.0270(14) 0.0242(12) 0.0294(13) -0.0079(11) -0.0002(12) -0.0005(12)
C15 0.0357(16) 0.0276(14) 0.0315(14) -0.0040(12) 0.0028(13) -0.0072(14)
C16 0.0410(17) 0.0310(14) 0.0253(13) 0.0004(12) 0.0001(13) -0.0024(14)
C17 0.0321(16) 0.0337(14) 0.0256(13) -0.0028(12) -0.0024(12) 0.0003(13)
C18 0.0243(14) 0.0200(12) 0.0305(13) -0.0055(11) 0.0011(12) -0.0007(12)
C19 0.0237(14) 0.0271(13) 0.0304(13) -0.0006(11) -0.0007(12) 0.0010(12)
C20 0.0244(14) 0.0196(12) 0.0266(12) -0.0031(10) -0.0004(12) -0.0011(11)
C21 0.0284(15) 0.0292(13) 0.0320(14) -0.0028(12) 0.0017(13) 0.0024(13)
C22 0.0324(17) 0.0355(15) 0.0336(15) -0.0047(13) 0.0099(13) -0.0001(14)
C23 0.0461(18) 0.0235(13) 0.0268(13) -0.0025(12) 0.0012(14) -0.0037(14)
C24 0.0356(15) 0.0271(13) 0.0327(14) -0.0016(12) -0.0041(14) 0.0052(14)
C25 0.0230(14) 0.0282(13) 0.0300(13) -0.0043(11) -0.0001(12) 0.0004(12)
O1 0.0214(9) 0.0206(8) 0.0264(9) -0.0049(7) 0.0027(8) -0.0013(8)
O2 0.0218(9) 0.0276(9) 0.0319(9) -0.0030(8) 0.0032(8) -0.0022(8)
O3 0.0211(9) 0.0259(9) 0.0295(9) -0.0065(8) -0.0010(8) -0.0058(8)
O4 0.0404(12) 0.0407(11) 0.0411(11) -0.0169(10) -0.0047(10) -0.0091(10)
O5 0.0252(10) 0.0320(9) 0.0296(9) 0.0030(8) -0.0047(8) -0.0023(9)
O6 0.0331(11) 0.0332(10) 0.0333(9) 0.0000(8) -0.0083(10) -0.0047(10)

loop_
_atom_type_symbol
_atom_type_description
_atom_type_scat_dispersion_real
_atom_type_scat_dispersion_imag
_atom_type_scat_source
C C 0.0033 0.0000 'International Tables Vol C Tables 4.2.6.8 and 6.1.1.4'
H H 0.0000 0.0000 'International Tables Vol C Tables 4.2.6.8 and 6.1.1.4'
O O 0.0106 0.0000 'International Tables Vol C Tables 4.2.6.8 and 6.1.1.4'

loop_
_geom_angle_atom_site_label_1
_geom_angle_atom_site_label_2
_geom_angle_atom_site_label_3
_geom_angle
O2 C1 O1 124.9(2)
O2 C1 C2 126.2(2)
O1 C1 C2 108.9(2)
O3 C2 C1 106.55(19)
O3 C2 C3 105.46(18)
C1 C2 C3 116.04(18)
O3 C2 C7 102.53(17)
C1 C2 C7 120.10(19)
C3 C2 C7 104.5(2)
C2 C3 C4 100.92(18)
C2 C3 H3A 111.6
C4 C3 H3A 111.6
C2 C3 H3B 111.6
C4 C3 H3B 111.6
H3A C3 H3B 109.4
C3 C4 C5 103.90(19)
C3 C4 H4A 111.0
C5 C4 H4A 111.0
C3 C4 H4B 111.0
C5 C4 H4B 111.0
H4A C4 H4B 109.0
C6 C5 C10 114.2(2)
C6 C5 C4 103.7(2)
C10 C5 C4 116.0(2)
C6 C5 C7 99.2(2)
C10 C5 C7 118.9(2)
C4 C5 C7 102.54(18)
O4 C6 O3 121.2(2)
O4 C6 C5 131.2(2)
O3 C6 C5 107.6(2)
C8 C7 C9 109.5(2)
C8 C7 C2 116.07(19)
C9 C7 C2 112.5(2)
C8 C7 C5 113.2(2)
C9 C7 C5 113.4(2)
C2 C7 C5 91.27(17)
C7 C8 H8A 109.5
C7 C8 H8B 109.5
H8A C8 H8B 109.5
C7 C8 H8C 109.5
H8A C8 H8C 109.5
H8B C8 H8C 109.5
C7 C9 H9A 109.5
C7 C9 H9B 109.5
H9A C9 H9B 109.5
C7 C9 H9C 109.5
H9A C9 H9C 109.5
H9B C9 H9C 109.5
C5 C10 H10A 109.5
C5 C10 H10B 109.5
H10A C10 H10B 109.5
C5 C10 H10C 109.5
H10A C10 H10C 109.5
H10B C10 H10C 109.5
O1 C11 C20 110.54(19)
O1 C11 C19 111.02(19)
C20 C11 C19 114.1(2)
O1 C11 C12 99.56(18)
C20 C11 C12 113.56(19)
C19 C11 C12 107.13(19)
O6 C12 C13 123.7(2)
O6 C12 C11 122.6(2)
C13 C12 C11 113.6(2)
C18 C13 C14 118.9(2)
C18 C13 C12 120.8(2)
C14 C13 C12 120.3(2)
C15 C14 C13 120.5(2)
C15 C14 H14 119.7
C13 C14 H14 119.7
C14 C15 C16 119.4(3)
C14 C15 H15 120.3
C16 C15 H15 120.3
C17 C16 C15 121.2(2)
C17 C16 H16 119.4
C15 C16 H16 119.4
C16 C17 C18 119.3(3)
C16 C17 H17 120.4
C18 C17 H17 120.4
O5 C18 C17 116.6(2)
O5 C18 C13 122.6(2)
C17 C18 C13 120.7(2)
O5 C19 C11 111.7(2)
O5 C19 H19A 109.3
C11 C19 H19A 109.3
O5 C19 H19B 109.3
C11 C19 H19B 109.3
H19A C19 H19B 107.9
C25 C20 C21 119.2(2)
C25 C20 C11 119.0(2)
C21 C20 C11 121.9(2)
C22 C21 C20 120.0(2)
C22 C21 H21 120.0
C20 C21 H21 120.0
C23 C22 C21 120.1(3)
C23 C22 H22 120.0
C21 C22 H22 120.0
C24 C23 C22 120.5(2)
C24 C23 H23 119.8
C22 C23 H23 119.8
C23 C24 C25 119.8(3)
C23 C24 H24 120.1
C25 C24 H24 120.1
C20 C25 C24 120.4(3)
C20 C25 H25 119.8
C24 C25 H25 119.8
C1 O1 C11 118.67(18)
C6 O3 C2 105.50(18)
C18 O5 C19 115.21(19)

loop_
_geom_bond_atom_site_label_1
_geom_bond_atom_site_label_2
_geom_bond_distance
C1 O2 1.198(3)
C1 O1 1.354(3)
C1 C2 1.507(3)
C2 O3 1.469(3)
C2 C3 1.536(3)
C2 C7 1.549(3)
C3 C4 1.556(3)
C3 H3A 0.9900
C3 H3B 0.9900
C4 C5 1.557(3)
C4 H4A 0.9900
C4 H4B 0.9900
C5 C6 1.501(4)
C5 C10 1.515(3)
C5 C7 1.558(3)
C6 O4 1.208(3)
C6 O3 1.374(3)
C7 C8 1.527(3)
C7 C9 1.537(3)
C8 H8A 0.9800
C8 H8B 0.9800
C8 H8C 0.9800
C9 H9A 0.9800
C9 H9B 0.9800
C9 H9C 0.9800
C10 H10A 0.9800
C10 H10B 0.9800
C10 H10C 0.9800
C11 O1 1.471(3)
C11 C20 1.513(3)
C11 C19 1.526(3)
C11 C12 1.552(3)
C12 O6 1.209(3)
C12 C13 1.481(3)
C13 C18 1.402(3)
C13 C14 1.403(3)
C14 C15 1.382(3)
C14 H14 0.9500
C15 C16 1.399(4)
C15 H15 0.9500
C16 C17 1.377(4)
C16 H16 0.9500
C17 C18 1.391(3)
C17 H17 0.9500
C18 O5 1.367(3)
C19 O5 1.441(3)
C19 H19A 0.9900
C19 H19B 0.9900
C20 C25 1.389(3)
C20 C21 1.394(3)
C21 C22 1.390(4)
C21 H21 0.9500
C22 C23 1.379(4)
C22 H22 0.9500
C23 C24 1.375(4)
C23 H23 0.9500
C24 C25 1.393(3)
C24 H24 0.9500
C25 H25 0.9500

loop_
_geom_torsion_atom_site_label_1
_geom_torsion_atom_site_label_2
_geom_torsion_atom_site_label_3
_geom_torsion_atom_site_label_4
_geom_torsion
O2 C1 C2 O3 17.6(3)
O1 C1 C2 O3 -163.51(16)
O2 C1 C2 C3 -99.5(3)
O1 C1 C2 C3 79.5(2)
O2 C1 C2 C7 133.3(2)
O1 C1 C2 C7 -47.8(3)
O3 C2 C3 C4 69.5(2)
C1 C2 C3 C4 -172.8(2)
C7 C2 C3 C4 -38.2(2)
C2 C3 C4 C5 1.8(2)
C3 C4 C5 C6 -68.4(2)
C3 C4 C5 C10 165.6(2)
C3 C4 C5 C7 34.4(2)
C10 C5 C6 O4 16.6(4)
C4 C5 C6 O4 -110.5(3)
C7 C5 C6 O4 144.1(3)
C10 C5 C6 O3 -164.4(2)
C4 C5 C6 O3 68.4(2)
C7 C5 C6 O3 -37.0(2)
O3 C2 C7 C8 -169.30(18)
C1 C2 C7 C8 72.9(3)
C3 C2 C7 C8 -59.5(2)
O3 C2 C7 C9 63.4(2)
C1 C2 C7 C9 -54.3(3)
C3 C2 C7 C9 173.27(19)
O3 C2 C7 C5 -52.6(2)
C1 C2 C7 C5 -170.4(2)
C3 C2 C7 C5 57.3(2)
C6 C5 C7 C8 171.3(2)
C10 C5 C7 C8 -64.5(3)
C4 C5 C7 C8 64.9(2)
C6 C5 C7 C9 -63.2(2)
C10 C5 C7 C9 61.1(3)
C4 C5 C7 C9 -169.5(2)
C6 C5 C7 C2 52.1(2)
C10 C5 C7 C2 176.3(2)
C4 C5 C7 C2 -54.3(2)
O1 C11 C12 O6 -101.6(3)
C20 C11 C12 O6 15.9(3)
C19 C11 C12 O6 142.8(2)
O1 C11 C12 C13 75.7(2)
C20 C11 C12 C13 -166.8(2)
C19 C11 C12 C13 -39.9(3)
O6 C12 C13 C18 -172.5(2)
C11 C12 C13 C18 10.2(3)
O6 C12 C13 C14 10.2(4)
C11 C12 C13 C14 -167.1(2)
C18 C13 C14 C15 -1.7(3)
C12 C13 C14 C15 175.7(2)
C13 C14 C15 C16 1.5(4)
C14 C15 C16 C17 -0.5(4)
C15 C16 C17 C18 -0.3(4)
C16 C17 C18 O5 -179.1(2)
C16 C17 C18 C13 0.0(4)
C14 C13 C18 O5 -180.0(2)
C12 C13 C18 O5 2.7(3)
C14 C13 C18 C17 0.9(3)
C12 C13 C18 C17 -176.4(2)
O1 C11 C19 O5 -46.4(3)
C20 C11 C19 O5 -172.11(18)
C12 C11 C19 O5 61.3(2)
O1 C11 C20 C25 42.9(3)
C19 C11 C20 C25 168.9(2)
C12 C11 C20 C25 -68.0(3)
O1 C11 C20 C21 -136.0(2)
C19 C11 C20 C21 -10.1(3)
C12 C11 C20 C21 113.1(3)
C25 C20 C21 C22 -0.4(4)
C11 C20 C21 C22 178.6(2)
C20 C21 C22 C23 0.7(4)
C21 C22 C23 C24 -0.4(4)
C22 C23 C24 C25 -0.3(4)
C21 C20 C25 C24 -0.3(4)
C11 C20 C25 C24 -179.3(2)
C23 C24 C25 C20 0.6(4)
O2 C1 O1 C11 1.3(3)
C2 C1 O1 C11 -177.60(18)
C20 C11 O1 C1 64.3(3)
C19 C11 O1 C1 -63.4(2)
C12 C11 O1 C1 -175.98(18)
O4 C6 O3 C2 -178.5(2)
C5 C6 O3 C2 2.5(2)
C1 C2 O3 C6 160.59(18)
C3 C2 O3 C6 -75.5(2)
C7 C2 O3 C6 33.6(2)
C17 C18 O5 C19 -162.6(2)
C13 C18 O5 C19 18.3(3)
C11 C19 O5 C18 -51.6(3)

loop_
_cod_related_entry_id
_cod_related_entry_code
_cod_related_entry_database
1 21199544 ChemSpider
